data_7003516
loop_
_publ_author_name
'Davis, Martin F.'
'Levason, William'
'Reid, Gillian'
'Webster, Michael'

_publ_section_title
;
 Complexes of germanium(iv) fluoride with phosphane ligands: structural
 and spectroscopic authentication of germanium(iv) phosphane complexes
;
_journal_issue 17
_journal_name_full 'Dalton Transactions'
_journal_page_first 2261
_journal_page_last 2269
_journal_paper_doi 10.1039/b716765b
_journal_year 2008
_chemical_absolute_configuration ad
_chemical_formula_moiety 'C10 H16 F4 Ge P2'
_chemical_formula_sum 'C10 H16 F4 Ge P2'
_chemical_formula_weight 346.76
_chemical_name_common Tetrafluoro(1,2-bis(dimethylphosphino)benzene)germanium(IV)
_chemical_name_systematic
;
Tetrafluoro(1,2-bis(dimethylphosphino)benzene)germanium(IV)
;
_space_group_IT_number 33
_symmetry_cell_setting orthorhombic
_symmetry_Int_Tables_number 33
_symmetry_space_group_name_Hall 'P 2c -2n'
_symmetry_space_group_name_H-M 'P n a 21'
_atom_sites_solution_hydrogens geom
_atom_sites_solution_primary direct
_atom_sites_solution_secondary difmap
_audit_creation_date 2007-02-10
_audit_creation_method 'SHELXL-97 + hand edit'
_audit_update_record '2007-11-02 corrected name'
_cell_angle_alpha 90.00
_cell_angle_beta 90.00
_cell_angle_gamma 90.00
_cell_formula_units_Z 4
_cell_length_a 12.307(3)
_cell_length_b 10.1285(10)
_cell_length_c 10.749(3)
_cell_measurement_reflns_used 6358
_cell_measurement_temperature 120(2)
_cell_measurement_theta_max 27.48
_cell_measurement_theta_min 2.91
_cell_volume 1339.9(5)
_computing_structure_refinement 'SHELXL-97 (Sheldrick, 1997)'
_computing_structure_solution 'SHELXS-97 (Sheldrick, 1997)'
_diffrn_ambient_temperature 120(2)
_diffrn_measured_fraction_theta_full 0.993
_diffrn_measured_fraction_theta_max 0.993
_diffrn_measurement_device_type 'Bruker-Nonius 95mm CCD camera on \k-goniostat'
_diffrn_measurement_method '\f & \w scans'
_diffrn_radiation_monochromator graphite
_diffrn_radiation_source 'Bruker-Nonius FR591 rotating anode'
_diffrn_radiation_type MoK\a
_diffrn_radiation_wavelength 0.71073
_diffrn_reflns_av_R_equivalents 0.0571
_diffrn_reflns_av_sigmaI/netI 0.0813
_diffrn_reflns_limit_h_max 14
_diffrn_reflns_limit_h_min -15
_diffrn_reflns_limit_k_max 9
_diffrn_reflns_limit_k_min -13
_diffrn_reflns_limit_l_max 13
_diffrn_reflns_limit_l_min -13
_diffrn_reflns_number 8863
_diffrn_reflns_theta_full 27.57
_diffrn_reflns_theta_max 27.57
_diffrn_reflns_theta_min 3.31
_diffrn_standards_decay_% 0
_diffrn_standards_number 0
_exptl_absorpt_coefficient_mu 2.547
_exptl_absorpt_correction_T_max 1.0000
_exptl_absorpt_correction_T_min 0.7418
_exptl_absorpt_correction_type multi-scan
_exptl_absorpt_process_details 'G.M. Sheldrick, (2003). SADABS. Version 2.10. Bruker AXS Inc.'
_exptl_crystal_colour colourless
_exptl_crystal_density_diffrn 1.719
_exptl_crystal_density_method 'not measured'
_exptl_crystal_description block
_exptl_crystal_F_000 696
_exptl_crystal_size_max 0.16
_exptl_crystal_size_mid 0.08
_exptl_crystal_size_min 0.06
_refine_diff_density_max 0.457
_refine_diff_density_min -0.528
_refine_diff_density_rms 0.108
_refine_ls_abs_structure_details 'Flack H D (1983), Acta Cryst. A39, 876-881'
_refine_ls_abs_structure_Flack 0.032(13)
_refine_ls_extinction_method none
_refine_ls_goodness_of_fit_ref 1.039
_refine_ls_hydrogen_treatment noref
_refine_ls_matrix_type full
_refine_ls_number_parameters 158
_refine_ls_number_reflns 2871
_refine_ls_number_restraints 1
_refine_ls_restrained_S_all 1.039
_refine_ls_R_factor_all 0.0510
_refine_ls_R_factor_gt 0.0393
_refine_ls_shift/su_max 0.000
_refine_ls_shift/su_mean 0.000
_refine_ls_structure_factor_coef Fsqd
_refine_ls_weighting_details 'w=1/[\s^2^(Fo^2^)+(0.0000P)^2^+0.3243P] where P=(Fo^2^+2Fc^2^)/3'
_refine_ls_weighting_scheme calc
_refine_ls_wR_factor_gt 0.0702
_refine_ls_wR_factor_ref 0.0742
_reflns_number_gt 2529
_reflns_number_total 2871
_reflns_threshold_expression I>2sigma(I)
_cod_data_source_file b716765b.txt
_cod_data_source_block 07mfd002_[C10H16F4GeP2]
_cod_original_cell_volume 1339.9(4)
_cod_database_code 7003516

loop_
_symmetry_equiv_pos_as_xyz
'x, y, z'
'-x, -y, z+1/2'
'x+1/2, -y+1/2, z'
'-x+1/2, y+1/2, z+1/2'

loop_
_atom_site_label
_atom_site_type_symbol
_atom_site_fract_x
_atom_site_fract_y
_atom_site_fract_z
_atom_site_U_iso_or_equiv
_atom_site_adp_type
_atom_site_occupancy
_atom_site_symmetry_multiplicity
_atom_site_calc_flag
_atom_site_refinement_flags
_atom_site_disorder_assembly
_atom_site_disorder_group
Ge1 Ge 0.14715(3) 0.48443(3) -0.05630(6) 0.01361(12) Uani 1 1 d . . .
F1 F 0.27104(18) 0.4518(2) 0.0300(2) 0.0212(6) Uani 1 1 d . . .
F2 F 0.2114(2) 0.6013(2) -0.1533(2) 0.0238(6) Uani 1 1 d . . .
F3 F 0.1052(2) 0.6039(2) 0.0541(3) 0.0262(6) Uani 1 1 d . . .
F4 F 0.0212(2) 0.4944(2) -0.1426(3) 0.0225(6) Uani 1 1 d . . .
P1 P 0.20201(8) 0.30944(9) -0.19722(11) 0.0130(2) Uani 1 1 d . . .
P2 P 0.06184(8) 0.31037(9) 0.06434(10) 0.0119(2) Uani 1 1 d . . .
C1 C 0.1489(4) 0.3120(4) -0.3538(4) 0.0182(10) Uani 1 1 d . . .
H1A H 0.1797 0.3872 -0.3991 0.027 Uiso 1 1 calc R . .
H1B H 0.0696 0.3204 -0.3511 0.027 Uiso 1 1 calc R . .
H1C H 0.1685 0.2298 -0.3964 0.027 Uiso 1 1 calc R . .
C2 C 0.3476(3) 0.2988(4) -0.2160(5) 0.0201(10) Uani 1 1 d . . .
H2A H 0.3825 0.3005 -0.1340 0.030 Uiso 1 1 calc R . .
H2B H 0.3732 0.3739 -0.2655 0.030 Uiso 1 1 calc R . .
H2C H 0.3661 0.2163 -0.2586 0.030 Uiso 1 1 calc R . .
C3 C 0.1530(3) 0.1563(4) -0.1278(4) 0.0127(9) Uani 1 1 d . . .
C4 C 0.1770(4) 0.0356(4) -0.1856(4) 0.0167(9) Uani 1 1 d . . .
H4 H 0.2211 0.0341 -0.2581 0.020 Uiso 1 1 calc R . .
C5 C 0.1364(4) -0.0822(4) -0.1371(4) 0.0200(10) Uani 1 1 d . . .
H5 H 0.1550 -0.1640 -0.1747 0.024 Uiso 1 1 calc R . .
C6 C 0.0693(3) -0.0795(3) -0.0346(4) 0.0201(11) Uani 1 1 d . . .
H6 H 0.0397 -0.1597 -0.0037 0.024 Uiso 1 1 calc R . .
C7 C 0.0442(3) 0.0398(4) 0.0248(4) 0.0177(9) Uani 1 1 d . . .
H7 H -0.0020 0.0401 0.0956 0.021 Uiso 1 1 calc R . .
C8 C 0.0870(3) 0.1579(3) -0.0201(4) 0.0106(9) Uani 1 1 d . . .
C9 C -0.0823(3) 0.3297(4) 0.0835(4) 0.0182(10) Uani 1 1 d . . .
H9A H -0.1162 0.2426 0.0914 0.027 Uiso 1 1 calc R . .
H9B H -0.1124 0.3755 0.0110 0.027 Uiso 1 1 calc R . .
H9C H -0.0968 0.3815 0.1587 0.027 Uiso 1 1 calc R . .
C10 C 0.1150(4) 0.2792(4) 0.2178(4) 0.0174(10) Uani 1 1 d . . .
H10A H 0.0766 0.2041 0.2549 0.026 Uiso 1 1 calc R . .
H10B H 0.1047 0.3576 0.2698 0.026 Uiso 1 1 calc R . .
H10C H 0.1927 0.2589 0.2120 0.026 Uiso 1 1 calc R . .

loop_
_atom_site_aniso_label
_atom_site_aniso_U_11
_atom_site_aniso_U_22
_atom_site_aniso_U_33
_atom_site_aniso_U_23
_atom_site_aniso_U_13
_atom_site_aniso_U_12
Ge1 0.0165(2) 0.00979(18) 0.0145(2) 0.0004(3) 0.0012(2) 0.00074(15)
F1 0.0165(13) 0.0285(13) 0.0186(16) -0.0032(11) -0.0043(11) -0.0020(10)
F2 0.0301(15) 0.0143(11) 0.0272(16) 0.0018(11) 0.0070(12) -0.0042(10)
F3 0.0376(15) 0.0115(12) 0.0295(17) -0.0053(11) 0.0083(15) 0.0040(11)
F4 0.0159(14) 0.0274(13) 0.0243(16) 0.0068(11) -0.0046(12) 0.0064(10)
P1 0.0140(6) 0.0126(5) 0.0125(6) 0.0000(4) 0.0007(5) -0.0010(4)
P2 0.0123(5) 0.0117(5) 0.0117(6) -0.0020(4) -0.0004(5) 0.0016(4)
C1 0.019(3) 0.017(2) 0.018(3) -0.0002(19) -0.0048(19) 0.0021(17)
C2 0.014(2) 0.027(2) 0.020(3) -0.0018(19) 0.005(2) -0.0026(18)
C3 0.014(2) 0.012(2) 0.012(2) -0.0012(17) -0.0036(19) 0.0046(16)
C4 0.018(2) 0.017(2) 0.015(2) -0.0025(18) 0.000(2) 0.0028(17)
C5 0.025(3) 0.012(2) 0.023(3) -0.0028(19) -0.003(2) 0.0054(17)
C6 0.025(2) 0.0103(18) 0.025(3) 0.0005(19) -0.003(2) 0.0009(16)
C7 0.016(2) 0.023(2) 0.015(2) -0.0017(18) 0.001(2) -0.0010(18)
C8 0.011(2) 0.0120(18) 0.009(2) 0.0022(14) -0.0018(16) 0.0021(15)
C9 0.016(2) 0.020(2) 0.019(3) -0.0076(18) 0.002(2) 0.0039(16)
C10 0.023(2) 0.020(2) 0.010(2) -0.0022(18) 0.003(2) -0.0032(19)

loop_
_atom_type_symbol
_atom_type_description
_atom_type_scat_dispersion_real
_atom_type_scat_dispersion_imag
_atom_type_scat_source
C C 0.0033 0.0016 'International Tables Vol C Tables 4.2.6.8 and 6.1.1.4'
H H 0.0000 0.0000 'International Tables Vol C Tables 4.2.6.8 and 6.1.1.4'
F F 0.0171 0.0103 'International Tables Vol C Tables 4.2.6.8 and 6.1.1.4'
P P 0.1023 0.0942 'International Tables Vol C Tables 4.2.6.8 and 6.1.1.4'
Ge Ge 0.1547 1.8001 'International Tables Vol C Tables 4.2.6.8 and 6.1.1.4'

loop_
_geom_angle_atom_site_label_1
_geom_angle_atom_site_label_2
_geom_angle_atom_site_label_3
_geom_angle
_geom_angle_site_symmetry_1
_geom_angle_site_symmetry_3
_geom_angle_publ_flag
F2 Ge1 F3 93.91(10) . . ?
F2 Ge1 F4 92.49(12) . . ?
F3 Ge1 F4 93.18(12) . . ?
F2 Ge1 F1 92.76(12) . . ?
F3 Ge1 F1 91.56(12) . . ?
F4 Ge1 F1 172.68(10) . . ?
F2 Ge1 P1 89.80(8) . . ?
F3 Ge1 P1 176.16(9) . . ?
F4 Ge1 P1 87.65(9) . . ?
F1 Ge1 P1 87.26(8) . . ?
F2 Ge1 P2 175.37(8) . . ?
F3 Ge1 P2 90.70(9) . . ?
F4 Ge1 P2 86.77(9) . . ?
F1 Ge1 P2 87.59(8) . . ?
P1 Ge1 P2 85.61(4) . . ?
C1 P1 C2 104.8(2) . . ?
C1 P1 C3 105.9(2) . . ?
C2 P1 C3 108.84(19) . . ?
C1 P1 Ge1 118.06(14) . . ?
C2 P1 Ge1 112.89(15) . . ?
C3 P1 Ge1 105.89(15) . . ?
C9 P2 C10 105.8(2) . . ?
C9 P2 C8 108.55(18) . . ?
C10 P2 C8 104.26(18) . . ?
C9 P2 Ge1 114.17(14) . . ?
C10 P2 Ge1 117.32(15) . . ?
C8 P2 Ge1 106.05(13) . . ?
P1 C1 H1A 109.5 . . ?
P1 C1 H1B 109.5 . . ?
H1A C1 H1B 109.5 . . ?
P1 C1 H1C 109.5 . . ?
H1A C1 H1C 109.5 . . ?
H1B C1 H1C 109.5 . . ?
P1 C2 H2A 109.5 . . ?
P1 C2 H2B 109.5 . . ?
H2A C2 H2B 109.5 . . ?
P1 C2 H2C 109.5 . . ?
H2A C2 H2C 109.5 . . ?
H2B C2 H2C 109.5 . . ?
C4 C3 C8 119.6(4) . . ?
C4 C3 P1 119.4(3) . . ?
C8 C3 P1 121.0(3) . . ?
C5 C4 C3 120.3(4) . . ?
C5 C4 H4 119.9 . . ?
C3 C4 H4 119.9 . . ?
C6 C5 C4 119.8(4) . . ?
C6 C5 H5 120.1 . . ?
C4 C5 H5 120.1 . . ?
C5 C6 C7 120.9(4) . . ?
C5 C6 H6 119.5 . . ?
C7 C6 H6 119.5 . . ?
C8 C7 C6 119.9(4) . . ?
C8 C7 H7 120.0 . . ?
C6 C7 H7 120.0 . . ?
C7 C8 C3 119.4(4) . . ?
C7 C8 P2 119.5(3) . . ?
C3 C8 P2 121.1(3) . . ?
P2 C9 H9A 109.5 . . ?
P2 C9 H9B 109.5 . . ?
H9A C9 H9B 109.5 . . ?
P2 C9 H9C 109.5 . . ?
H9A C9 H9C 109.5 . . ?
H9B C9 H9C 109.5 . . ?
P2 C10 H10A 109.5 . . ?
P2 C10 H10B 109.5 . . ?
H10A C10 H10B 109.5 . . ?
P2 C10 H10C 109.5 . . ?
H10A C10 H10C 109.5 . . ?
H10B C10 H10C 109.5 . . ?

loop_
_geom_bond_atom_site_label_1
_geom_bond_atom_site_label_2
_geom_bond_distance
_geom_bond_site_symmetry_2
_geom_bond_publ_flag
Ge1 F2 1.765(2) . ?
Ge1 F3 1.772(2) . ?
Ge1 F4 1.809(2) . ?
Ge1 F1 1.815(2) . ?
Ge1 P1 2.4273(12) . ?
Ge1 P2 2.4273(11) . ?
P1 C1 1.806(5) . ?
P1 C2 1.807(4) . ?
P1 C3 1.824(4) . ?
P2 C9 1.796(4) . ?
P2 C10 1.802(5) . ?
P2 C8 1.818(4) . ?
C1 H1A 0.9800 . ?
C1 H1B 0.9800 . ?
C1 H1C 0.9800 . ?
C2 H2A 0.9800 . ?
C2 H2B 0.9800 . ?
C2 H2C 0.9800 . ?
C3 C4 1.402(5) . ?
C3 C8 1.414(5) . ?
C4 C5 1.395(6) . ?
C4 H4 0.9500 . ?
C5 C6 1.377(6) . ?
C5 H5 0.9500 . ?
C6 C7 1.401(5) . ?
C6 H6 0.9500 . ?
C7 C8 1.394(5) . ?
C7 H7 0.9500 . ?
C9 H9A 0.9800 . ?
C9 H9B 0.9800 . ?
C9 H9C 0.9800 . ?
C10 H10A 0.9800 . ?
C10 H10B 0.9800 . ?
C10 H10C 0.9800 . ?

loop_
_geom_torsion_atom_site_label_1
_geom_torsion_atom_site_label_2
_geom_torsion_atom_site_label_3
_geom_torsion_atom_site_label_4
_geom_torsion
_geom_torsion_site_symmetry_1
_geom_torsion_site_symmetry_2
_geom_torsion_site_symmetry_3
_geom_torsion_site_symmetry_4
_geom_torsion_publ_flag
F2 Ge1 P1 C1 -63.28(18) . . . . ?
F4 Ge1 P1 C1 29.22(18) . . . . ?
F1 Ge1 P1 C1 -156.05(18) . . . . ?
P2 Ge1 P1 C1 116.16(17) . . . . ?
F2 Ge1 P1 C2 59.40(19) . . . . ?
F4 Ge1 P1 C2 151.90(18) . . . . ?
F1 Ge1 P1 C2 -33.37(18) . . . . ?
P2 Ge1 P1 C2 -121.16(17) . . . . ?
F2 Ge1 P1 C3 178.39(16) . . . . ?
F4 Ge1 P1 C3 -89.11(16) . . . . ?
F1 Ge1 P1 C3 85.62(15) . . . . ?
P2 Ge1 P1 C3 -2.17(14) . . . . ?
F3 Ge1 P2 C9 60.85(18) . . . . ?
F4 Ge1 P2 C9 -32.29(18) . . . . ?
F1 Ge1 P2 C9 152.39(17) . . . . ?
P1 Ge1 P2 C9 -120.18(16) . . . . ?
F3 Ge1 P2 C10 -63.76(19) . . . . ?
F4 Ge1 P2 C10 -156.90(19) . . . . ?
F1 Ge1 P2 C10 27.77(18) . . . . ?
P1 Ge1 P2 C10 115.21(17) . . . . ?
F3 Ge1 P2 C8 -179.67(16) . . . . ?
F4 Ge1 P2 C8 87.18(15) . . . . ?
F1 Ge1 P2 C8 -88.14(15) . . . . ?
P1 Ge1 P2 C8 -0.71(13) . . . . ?
C1 P1 C3 C4 56.8(4) . . . . ?
C2 P1 C3 C4 -55.4(4) . . . . ?
Ge1 P1 C3 C4 -177.0(3) . . . . ?
C1 P1 C3 C8 -120.1(3) . . . . ?
C2 P1 C3 C8 127.7(3) . . . . ?
Ge1 P1 C3 C8 6.0(4) . . . . ?
C8 C3 C4 C5 -0.2(6) . . . . ?
P1 C3 C4 C5 -177.2(3) . . . . ?
C3 C4 C5 C6 2.3(7) . . . . ?
C4 C5 C6 C7 -2.3(6) . . . . ?
C5 C6 C7 C8 0.2(6) . . . . ?
C6 C7 C8 C3 1.9(6) . . . . ?
C6 C7 C8 P2 -175.6(3) . . . . ?
C4 C3 C8 C7 -1.9(6) . . . . ?
P1 C3 C8 C7 175.1(3) . . . . ?
C4 C3 C8 P2 175.5(3) . . . . ?
P1 C3 C8 P2 -7.5(5) . . . . ?
C9 P2 C8 C7 -54.8(4) . . . . ?
C10 P2 C8 C7 57.7(4) . . . . ?
Ge1 P2 C8 C7 -177.8(3) . . . . ?
C9 P2 C8 C3 127.9(3) . . . . ?
C10 P2 C8 C3 -119.7(3) . . . . ?
Ge1 P2 C8 C3 4.8(3) . . . . ?
